data_8106388
loop_
_publ_author_name
'Yuan, Lin'
'Li, Zhong-Yan'
'Yuan, Xian-You'
'Zhang, Min'

_publ_section_title
;
 Crystal structure of 1,3-dimethyl-2-(p-tolyl)-1H-perimidin-3-ium iodide
 1.5 hydrate, C20H22IN2O1.5
;
_journal_issue 6
_journal_name_full 'Zeitschrift f\"ur Kristallographie - New Crystal Structures'
_journal_page_first 1031
_journal_page_last 1032
_journal_paper_doi 10.1515/ncrs-2018-0149
_journal_volume 233
_journal_year 2018
_chemical_formula_moiety '2(I), 3(H2 O), 2(C20 H19 N2)'
_chemical_formula_sum 'C40 H44 I2 N4 O3'
_chemical_formula_weight 882.59
_space_group_crystal_system monoclinic
_space_group_IT_number 15
_space_group_name_Hall '-C 2yc'
_space_group_name_H-M_alt 'C 1 2/c 1'
_atom_sites_solution_hydrogens geom
_atom_sites_solution_primary direct
_atom_sites_solution_secondary difmap
_cell_angle_alpha 90.00
_cell_angle_beta 127.7190(10)
_cell_angle_gamma 90.00
_cell_formula_units_Z 8
_cell_length_a 38.828(4)
_cell_length_b 9.5689(9)
_cell_length_c 26.186(2)
_cell_measurement_reflns_used 9940
_cell_measurement_temperature 296(2)
_cell_measurement_theta_max 27.11
_cell_measurement_theta_min 2.23
_cell_volume 7696.0(12)
_computing_cell_refinement 'SAINT v8.34A (Bruker, 2013)'
_computing_data_reduction 'SAINT v8.34A (Bruker, 2013)'
_computing_molecular_graphics 'Olex2 (Dolomanov et al., 2009)'
_computing_publication_material 'Olex2 (Dolomanov et al., 2009)'
_computing_structure_refinement 'XL (Sheldrick, 2008)'
_computing_structure_solution 'SHELXS-97 (Sheldrick, 1990)'
_diffrn_ambient_temperature 296.15
_diffrn_measured_fraction_theta_full 0.999
_diffrn_measured_fraction_theta_max 0.999
_diffrn_measurement_device_type 'Bruker APEX-II CCD'
_diffrn_measurement_method '\f and \w scans'
_diffrn_radiation_monochromator graphite
_diffrn_radiation_type MoK\a
_diffrn_radiation_wavelength 0.71073
_diffrn_reflns_av_R_equivalents 0.0184
_diffrn_reflns_av_unetI/netI 0.0136
_diffrn_reflns_limit_h_max 46
_diffrn_reflns_limit_h_min -46
_diffrn_reflns_limit_k_max 11
_diffrn_reflns_limit_k_min -11
_diffrn_reflns_limit_l_max 31
_diffrn_reflns_limit_l_min -31
_diffrn_reflns_number 35774
_diffrn_reflns_theta_full 25.01
_diffrn_reflns_theta_max 25.01
_diffrn_reflns_theta_min 1.33
_diffrn_source 'fine-focus sealed tube'
_diffrn_standards_number 0
_exptl_absorpt_coefficient_mu 1.676
_exptl_absorpt_correction_T_max 0.7456
_exptl_absorpt_correction_T_min 0.5793
_exptl_absorpt_correction_type multi-scan
_exptl_absorpt_process_details
;
SADABS-2014/5 (Bruker,2014/5) was used for absorption correction.
wR2(int) was 0.1020 before and 0.0377 after correction.
The Ratio of minimum to maximum transmission is 0.7770.
The \l/2 correction factor is 0.00150.
;
_exptl_crystal_density_diffrn 1.523
_exptl_crystal_density_method 'not measured'
_exptl_crystal_description block
_exptl_crystal_F_000 3536
_refine_diff_density_max 1.611
_refine_diff_density_min -1.237
_refine_diff_density_rms 0.065
_refine_ls_extinction_method none
_refine_ls_goodness_of_fit_ref 1.033
_refine_ls_hydrogen_treatment constr
_refine_ls_matrix_type full
_refine_ls_number_parameters 448
_refine_ls_number_reflns 6781
_refine_ls_number_restraints 0
_refine_ls_restrained_S_all 1.033
_refine_ls_R_factor_all 0.0473
_refine_ls_R_factor_gt 0.0379
_refine_ls_shift/su_max 0.001
_refine_ls_shift/su_mean 0.000
_refine_ls_structure_factor_coef Fsqd
_refine_ls_weighting_details 'calc w=1/[\s^2^(Fo^2^)+(0.0481P)^2^+23.0625P] where P=(Fo^2^+2Fc^2^)/3'
_refine_ls_weighting_scheme calc
_refine_ls_wR_factor_gt 0.0978
_refine_ls_wR_factor_ref 0.1058
_reflns_number_gt 5614
_reflns_number_total 6781
_reflns_threshold_expression >2sigma(I)
_cod_data_source_file suppl_ncrs-2018-0149_suppl.cif
_cod_data_source_block 1
_cod_database_code 8106388
_olex2_refinement_description
;
1. Fixed Uiso
 At 1.2 times of:
  All C(H) groups
 At 1.5 times of:
  All C(H,H,H) groups, All O(H,H) groups
2.a Riding coordinates:
 O2(H2A,H2B), O1(H1A,H1B), O3(H3A,H3B)
2.b Aromatic/amide H refined with riding coordinates:
 C5(H5), C15(H15), C16(H16), C9(H9), C8(H8), C7(H7), C18(H18), C19(H19),
 C3(H3), C4(H4), C25(H25), C24(H24), C23(H23), C39(H39), C38(H38), C27(H27),
 C35(H35), C36(H36), C29(H29), C28(H28)
2.c Idealised Me refined as rotating group:
 C20(H20A,H20B,H20C), C13(H13A,H13B,H13C), C11(H11A,H11B,H11C), C40(H40A,H40B,
 H40C), C33(H33A,H33B,H33C), C31(H31A,H31B,H31C)
;
_olex2_submission_special_instructions 'No special instructions were received'

loop_
_space_group_symop_id
_space_group_symop_operation_xyz
1 'x, y, z'
2 '-x, y, -z+1/2'
3 'x+1/2, y+1/2, z'
4 '-x+1/2, y+1/2, -z+1/2'
5 '-x, -y, -z'
6 'x, -y, z-1/2'
7 '-x+1/2, -y+1/2, -z'
8 'x+1/2, -y+1/2, z-1/2'

loop_
_atom_site_label
_atom_site_type_symbol
_atom_site_fract_x
_atom_site_fract_y
_atom_site_fract_z
_atom_site_U_iso_or_equiv
_atom_site_adp_type
_atom_site_occupancy
_atom_site_calc_flag
_atom_site_disorder_assembly
_atom_site_disorder_group
_atom_site_refinement_flags_posn
I2 I -0.079488(9) 0.98965(3) 0.020967(15) 0.07124(12) Uani 1 d . . .
I1 I 0.164420(10) 0.36573(4) 0.309302(15) 0.07974(13) Uani 1 d . . .
O2 O -0.03783(19) 0.2095(5) 0.1576(2) 0.1342(17) Uani 1 d . . .
H2A H -0.0136 0.2091 0.1953 0.201 Uiso 1 d . . R
H2B H -0.0363 0.1559 0.1332 0.201 Uiso 1 d . . R
N1 N 0.01707(9) 0.7558(3) 0.07866(14) 0.0492(7) Uani 1 d . . .
N2 N -0.02088(11) 0.6172(4) 0.10198(16) 0.0590(8) Uani 1 d . . .
N3 N -0.18228(9) 0.8937(3) -0.15015(14) 0.0463(7) Uani 1 d . . .
C5 C -0.06228(15) 0.6206(6) -0.1137(2) 0.0773(14) Uani 1 d . . .
H5 H -0.0798 0.5913 -0.1566 0.093 Uiso 1 calc . . R
C6 C -0.06783(12) 0.5627(5) -0.0705(2) 0.0662(12) Uani 1 d . . .
C1 C -0.04127(11) 0.6118(4) -0.00493(18) 0.0519(9) Uani 1 d . . .
C2 C -0.00965(11) 0.7131(4) 0.01290(17) 0.0509(8) Uani 1 d . . .
C12 C 0.01034(11) 0.7107(4) 0.11965(18) 0.0515(8) Uani 1 d . . .
C14 C 0.03907(12) 0.7594(4) 0.18777(18) 0.0542(9) Uani 1 d . . .
C15 C 0.03324(17) 0.8884(6) 0.2047(2) 0.0874(16) Uani 1 d . . .
H15 H 0.0107 0.9463 0.1737 0.105 Uiso 1 calc . . R
C16 C 0.06129(18) 0.9309(6) 0.2685(2) 0.0947(18) Uani 1 d . . .
H16 H 0.0568 1.0169 0.2801 0.114 Uiso 1 calc . . R
C17 C 0.09582(14) 0.8488(5) 0.3153(2) 0.0687(12) Uani 1 d . . .
C20 C 0.12821(18) 0.9053(8) 0.3836(2) 0.0993(19) Uani 1 d . . .
H20A H 0.1424 0.9864 0.3828 0.149 Uiso 1 calc . . GR
H20B H 0.1495 0.8349 0.4105 0.149 Uiso 1 calc . . GR
H20C H 0.1131 0.9302 0.4006 0.149 Uiso 1 calc . . GR
C13 C 0.05114(14) 0.8595(5) 0.0980(2) 0.0667(11) Uani 1 d . . .
H13A H 0.0683 0.8273 0.0853 0.100 Uiso 1 calc . . GR
H13B H 0.0695 0.8717 0.1439 0.100 Uiso 1 calc . . GR
H13C H 0.0378 0.9471 0.0772 0.100 Uiso 1 calc . . GR
C11 C -0.03097(19) 0.5807(7) 0.1463(3) 0.0955(17) Uani 1 d . . .
H11A H -0.0206 0.4881 0.1628 0.143 Uiso 1 calc . . GR
H11B H -0.0619 0.5843 0.1234 0.143 Uiso 1 calc . . GR
H11C H -0.0170 0.6460 0.1815 0.143 Uiso 1 calc . . GR
C10 C -0.04721(12) 0.5593(4) 0.0390(2) 0.0585(10) Uani 1 d . . .
C9 C -0.07704(15) 0.4560(5) 0.0215(3) 0.0837(15) Uani 1 d . . .
H9 H -0.0807 0.4198 0.0509 0.100 Uiso 1 calc . . R
C8 C -0.10241(15) 0.4057(6) -0.0435(3) 0.0947(19) Uani 1 d . . .
H8 H -0.1223 0.3342 -0.0559 0.114 Uiso 1 calc . . R
C7 C -0.09848(15) 0.4576(6) -0.0869(3) 0.0870(16) Uani 1 d . . .
H7 H -0.1164 0.4238 -0.1289 0.104 Uiso 1 calc . . R
C18 C 0.10090(14) 0.7214(5) 0.2975(2) 0.0663(11) Uani 1 d . . .
H18 H 0.1238 0.6641 0.3285 0.080 Uiso 1 calc . . R
C19 C 0.07292(14) 0.6756(5) 0.23470(19) 0.0615(10) Uani 1 d . . .
H19 H 0.0768 0.5877 0.2238 0.074 Uiso 1 calc . . R
C3 C -0.00445(14) 0.7657(5) -0.0302(2) 0.0659(11) Uani 1 d . . .
H3 H 0.0169 0.8321 -0.0174 0.079 Uiso 1 calc . . R
C4 C -0.03175(17) 0.7183(6) -0.0940(2) 0.0821(14) Uani 1 d . . .
H4 H -0.0286 0.7559 -0.1237 0.099 Uiso 1 calc . . R
C25 C -0.17093(13) 1.2183(5) -0.24712(19) 0.0614(10) Uani 1 d . . .
H25 H -0.1688 1.2895 -0.2692 0.074 Uiso 1 calc . . R
C24 C -0.15646(14) 1.0879(5) -0.2457(2) 0.0651(11) Uani 1 d . . .
H24 H -0.1445 1.0717 -0.2669 0.078 Uiso 1 calc . . R
C23 C -0.15906(13) 0.9769(4) -0.21310(19) 0.0570(9) Uani 1 d . . .
H23 H -0.1496 0.8880 -0.2136 0.068 Uiso 1 calc . . R
C22 C -0.17574(11) 1.0019(4) -0.18056(17) 0.0462(8) Uani 1 d . . .
C32 C -0.19358(10) 0.9213(4) -0.11245(16) 0.0453(8) Uani 1 d . . .
C34 C -0.20099(12) 0.8063(4) -0.08252(17) 0.0502(8) Uani 1 d . . .
C39 C -0.24237(13) 0.7961(5) -0.0990(2) 0.0643(11) Uani 1 d . . .
H39 H -0.2634 0.8627 -0.1259 0.077 Uiso 1 calc . . R
C38 C -0.25224(15) 0.6872(5) -0.0756(2) 0.0739(12) Uani 1 d . . .
H38 H -0.2801 0.6809 -0.0871 0.089 Uiso 1 calc . . R
C37 C -0.22143(16) 0.5866(5) -0.0351(2) 0.0670(11) Uani 1 d . . .
C40 C -0.2330(2) 0.4671(6) -0.0103(3) 0.0951(17) Uani 1 d . . .
H40A H -0.2295 0.4964 0.0277 0.143 Uiso 1 calc . . GR
H40B H -0.2142 0.3892 0.0000 0.143 Uiso 1 calc . . GR
H40C H -0.2627 0.4399 -0.0429 0.143 Uiso 1 calc . . GR
C27 C -0.20642(12) 1.3776(4) -0.21622(19) 0.0599(10) Uani 1 d . . .
H27 H -0.2063 1.4512 -0.2393 0.072 Uiso 1 calc . . R
C26 C -0.18931(11) 1.2466(4) -0.21521(17) 0.0521(9) Uani 1 d . . .
C33 C -0.17779(17) 0.7502(4) -0.1652(2) 0.0686(11) Uani 1 d . . .
H33A H -0.1918 0.7425 -0.2105 0.103 Uiso 1 calc . . GR
H33B H -0.1912 0.6866 -0.1537 0.103 Uiso 1 calc . . GR
H33C H -0.1475 0.7277 -0.1411 0.103 Uiso 1 calc . . GR
C35 C -0.16969(13) 0.7085(4) -0.0410(2) 0.0604(10) Uani 1 d . . .
H35 H -0.1417 0.7155 -0.0289 0.072 Uiso 1 calc . . R
C36 C -0.18009(15) 0.6008(5) -0.0176(2) 0.0663(11) Uani 1 d . . .
H36 H -0.1587 0.5362 0.0106 0.080 Uiso 1 calc . . R
N4 N -0.20240(9) 1.0517(3) -0.10570(14) 0.0473(7) Uani 1 d . . .
C31 C -0.20382(15) 1.0908(5) -0.05240(19) 0.0626(10) Uani 1 d . . .
H31A H -0.2334 1.1090 -0.0694 0.094 Uiso 1 calc . . GR
H31B H -0.1866 1.1732 -0.0314 0.094 Uiso 1 calc . . GR
H31C H -0.1924 1.0156 -0.0218 0.094 Uiso 1 calc . . GR
C30 C -0.20565(10) 1.1629(4) -0.14404(16) 0.0454(8) Uani 1 d . . .
C21 C -0.19002(10) 1.1365(4) -0.17953(16) 0.0446(8) Uani 1 d . . .
C29 C -0.22229(12) 1.2903(4) -0.1464(2) 0.0565(9) Uani 1 d . . .
H29 H -0.2330 1.3063 -0.1235 0.068 Uiso 1 calc . . R
C28 C -0.22303(13) 1.3972(4) -0.1839(2) 0.0629(11) Uani 1 d . . .
H28 H -0.2352 1.4832 -0.1866 0.076 Uiso 1 calc . . R
O1 O 0.04859(19) 0.3069(7) 0.2480(3) 0.158(2) Uani 1 d . . .
H1A H 0.0758 0.3422 0.2917 0.236 Uiso 1 d . . R
H1B H 0.0526 0.2371 0.2735 0.236 Uiso 1 d . . R
O3 O -0.1282(3) 0.3201(10) 0.0871(4) 0.251(4) Uani 1 d . . .
H3A H -0.1082 0.2597 0.1011 0.376 Uiso 1 d . . R
H3B H -0.1444 0.2960 0.0973 0.376 Uiso 1 d . . R

loop_
_atom_site_aniso_label
_atom_site_aniso_U_11
_atom_site_aniso_U_22
_atom_site_aniso_U_33
_atom_site_aniso_U_23
_atom_site_aniso_U_13
_atom_site_aniso_U_12
I2 0.05425(17) 0.0796(2) 0.0753(2) 0.00495(15) 0.03731(15) -0.00734(13)
I1 0.0717(2) 0.0890(2) 0.0657(2) -0.01033(16) 0.03554(16) 0.00952(16)
O2 0.179(5) 0.123(4) 0.125(4) -0.004(3) 0.106(4) 0.009(3)
N1 0.0404(15) 0.0535(18) 0.0456(16) -0.0042(13) 0.0222(13) -0.0059(13)
N2 0.0536(18) 0.060(2) 0.064(2) 0.0017(16) 0.0359(17) -0.0031(15)
N3 0.0470(15) 0.0427(16) 0.0482(16) -0.0020(13) 0.0286(14) -0.0040(12)
C5 0.060(3) 0.100(4) 0.049(2) -0.018(2) 0.022(2) 0.013(3)
C6 0.043(2) 0.059(2) 0.067(3) -0.015(2) 0.0185(19) 0.0082(18)
C1 0.0375(17) 0.049(2) 0.054(2) -0.0060(17) 0.0203(16) 0.0061(15)
C2 0.0416(18) 0.054(2) 0.0481(19) -0.0073(17) 0.0230(16) 0.0014(16)
C12 0.0452(19) 0.054(2) 0.050(2) -0.0001(17) 0.0265(17) 0.0047(16)
C14 0.053(2) 0.058(2) 0.049(2) -0.0021(17) 0.0299(18) 0.0034(17)
C15 0.080(3) 0.087(3) 0.061(3) -0.008(2) 0.025(2) 0.032(3)
C16 0.095(4) 0.098(4) 0.070(3) -0.021(3) 0.040(3) 0.028(3)
C17 0.064(3) 0.095(3) 0.051(2) -0.006(2) 0.038(2) 0.007(2)
C20 0.088(4) 0.146(5) 0.056(3) -0.021(3) 0.040(3) 0.009(4)
C13 0.060(2) 0.070(3) 0.057(2) -0.006(2) 0.029(2) -0.022(2)
C11 0.098(4) 0.117(5) 0.096(4) 0.004(3) 0.072(3) -0.018(3)
C10 0.0405(19) 0.049(2) 0.072(3) -0.0032(19) 0.0271(19) 0.0011(16)
C9 0.057(3) 0.070(3) 0.113(4) 0.000(3) 0.046(3) -0.010(2)
C8 0.049(3) 0.068(3) 0.120(5) -0.022(3) 0.028(3) -0.016(2)
C7 0.050(3) 0.077(3) 0.087(4) -0.027(3) 0.018(3) -0.004(2)
C18 0.066(3) 0.082(3) 0.050(2) 0.012(2) 0.035(2) 0.015(2)
C19 0.068(2) 0.059(2) 0.056(2) 0.0029(19) 0.038(2) 0.009(2)
C3 0.061(2) 0.082(3) 0.058(2) -0.005(2) 0.038(2) -0.004(2)
C4 0.077(3) 0.113(4) 0.054(3) -0.002(3) 0.039(2) 0.011(3)
C25 0.057(2) 0.069(3) 0.050(2) 0.0091(19) 0.0293(19) -0.008(2)
C24 0.064(2) 0.085(3) 0.055(2) -0.001(2) 0.040(2) -0.012(2)
C23 0.055(2) 0.062(2) 0.056(2) -0.0071(18) 0.0351(19) -0.0055(18)
C22 0.0401(17) 0.050(2) 0.0416(18) -0.0020(15) 0.0215(15) -0.0066(15)
C32 0.0375(16) 0.049(2) 0.0414(17) 0.0001(15) 0.0201(15) -0.0032(15)
C34 0.0486(19) 0.054(2) 0.0471(19) 0.0016(16) 0.0287(17) -0.0043(16)
C39 0.052(2) 0.075(3) 0.060(2) 0.014(2) 0.032(2) 0.000(2)
C38 0.063(3) 0.088(3) 0.082(3) 0.012(3) 0.050(2) -0.005(2)
C37 0.084(3) 0.068(3) 0.068(3) 0.001(2) 0.056(2) -0.010(2)
C40 0.126(5) 0.085(4) 0.115(4) 0.016(3) 0.094(4) -0.010(3)
C27 0.048(2) 0.053(2) 0.055(2) 0.0071(18) 0.0196(18) -0.0071(17)
C26 0.0401(18) 0.057(2) 0.0417(18) 0.0043(16) 0.0163(15) -0.0110(16)
C33 0.098(3) 0.044(2) 0.084(3) -0.002(2) 0.066(3) -0.001(2)
C35 0.052(2) 0.059(2) 0.067(2) 0.009(2) 0.035(2) 0.0030(18)
C36 0.075(3) 0.059(2) 0.068(3) 0.015(2) 0.045(2) 0.006(2)
N4 0.0436(15) 0.0520(17) 0.0440(15) 0.0007(13) 0.0256(13) -0.0001(13)
C31 0.073(3) 0.069(3) 0.052(2) 0.0005(19) 0.042(2) 0.007(2)
C30 0.0365(16) 0.0458(19) 0.0428(18) -0.0009(15) 0.0186(15) -0.0055(14)
C21 0.0339(16) 0.049(2) 0.0374(16) -0.0039(14) 0.0149(14) -0.0077(14)
C29 0.048(2) 0.053(2) 0.064(2) -0.0053(18) 0.0315(19) -0.0026(17)
C28 0.049(2) 0.047(2) 0.069(3) 0.0029(19) 0.024(2) 0.0000(17)
O1 0.142(4) 0.161(5) 0.158(5) 0.029(4) 0.086(4) -0.010(4)
O3 0.271(10) 0.285(10) 0.259(9) 0.124(8) 0.194(9) 0.090(8)

loop_
_atom_type_symbol
_atom_type_description
_atom_type_scat_dispersion_real
_atom_type_scat_dispersion_imag
_atom_type_scat_source
C C 0.0033 0.0016 'International Tables Vol C Tables 4.2.6.8 and 6.1.1.4'
H H 0.0000 0.0000 'International Tables Vol C Tables 4.2.6.8 and 6.1.1.4'
I I -0.4742 1.8119 'International Tables Vol C Tables 4.2.6.8 and 6.1.1.4'
N N 0.0061 0.0033 'International Tables Vol C Tables 4.2.6.8 and 6.1.1.4'
O O 0.0106 0.0060 'International Tables Vol C Tables 4.2.6.8 and 6.1.1.4'

loop_
_geom_angle_atom_site_label_1
_geom_angle_atom_site_label_2
_geom_angle_atom_site_label_3
_geom_angle
_geom_angle_site_symmetry_1
_geom_angle_site_symmetry_3
H2A O2 H2B 109.5 . .
C2 N1 C13 116.5(3) . .
C12 N1 C2 121.9(3) . .
C12 N1 C13 121.5(3) . .
C12 N2 C11 120.3(4) . .
C12 N2 C10 121.2(3) . .
C10 N2 C11 118.2(4) . .
C22 N3 C33 116.1(3) . .
C32 N3 C22 121.6(3) . .
C32 N3 C33 122.2(3) . .
C6 C5 H5 119.9 . .
C4 C5 H5 119.9 . .
C4 C5 C6 120.3(4) . .
C5 C6 C1 119.1(4) . .
C5 C6 C7 124.0(5) . .
C7 C6 C1 116.9(5) . .
C2 C1 C6 117.8(4) . .
C10 C1 C6 120.4(4) . .
C10 C1 C2 121.8(3) . .
C1 C2 N1 116.3(3) . .
C3 C2 N1 122.0(3) . .
C3 C2 C1 121.6(4) . .
N1 C12 N2 121.5(3) . .
N1 C12 C14 119.7(3) . .
N2 C12 C14 118.7(3) . .
C15 C14 C12 121.2(4) . .
C15 C14 C19 119.3(4) . .
C19 C14 C12 119.5(4) . .
C14 C15 H15 120.3 . .
C14 C15 C16 119.3(4) . .
C16 C15 H15 120.3 . .
C15 C16 H16 119.2 . .
C17 C16 C15 121.6(5) . .
C17 C16 H16 119.2 . .
C16 C17 C20 119.8(5) . .
C18 C17 C16 118.1(4) . .
C18 C17 C20 122.1(4) . .
C17 C20 H20A 109.5 . .
C17 C20 H20B 109.5 . .
C17 C20 H20C 109.5 . .
H20A C20 H20B 109.5 . .
H20A C20 H20C 109.5 . .
H20B C20 H20C 109.5 . .
N1 C13 H13A 109.5 . .
N1 C13 H13B 109.5 . .
N1 C13 H13C 109.5 . .
H13A C13 H13B 109.5 . .
H13A C13 H13C 109.5 . .
H13B C13 H13C 109.5 . .
N2 C11 H11A 109.5 . .
N2 C11 H11B 109.5 . .
N2 C11 H11C 109.5 . .
H11A C11 H11B 109.5 . .
H11A C11 H11C 109.5 . .
H11B C11 H11C 109.5 . .
C1 C10 N2 116.9(3) . .
C9 C10 N2 122.1(4) . .
C9 C10 C1 120.9(4) . .
C10 C9 H9 121.1 . .
C10 C9 C8 117.9(5) . .
C8 C9 H9 121.1 . .
C9 C8 H8 118.9 . .
C7 C8 C9 122.3(5) . .
C7 C8 H8 118.9 . .
C6 C7 H7 119.2 . .
C8 C7 C6 121.5(5) . .
C8 C7 H7 119.2 . .
C17 C18 H18 119.3 . .
C17 C18 C19 121.4(4) . .
C19 C18 H18 119.3 . .
C14 C19 H19 119.8 . .
C18 C19 C14 120.3(4) . .
C18 C19 H19 119.8 . .
C2 C3 H3 120.5 . .
C2 C3 C4 118.9(4) . .
C4 C3 H3 120.5 . .
C5 C4 C3 122.2(5) . .
C5 C4 H4 118.9 . .
C3 C4 H4 118.9 . .
C24 C25 H25 119.7 . .
C24 C25 C26 120.5(4) . .
C26 C25 H25 119.7 . .
C25 C24 H24 119.0 . .
C25 C24 C23 121.9(4) . .
C23 C24 H24 119.0 . .
C24 C23 H23 120.6 . .
C22 C23 C24 118.9(4) . .
C22 C23 H23 120.6 . .
C23 C22 N3 122.4(3) . .
C23 C22 C21 120.9(3) . .
C21 C22 N3 116.6(3) . .
N3 C32 C34 120.4(3) . .
N3 C32 N4 120.8(3) . .
N4 C32 C34 118.5(3) . .
C39 C34 C32 116.8(3) . .
C35 C34 C32 123.9(3) . .
C35 C34 C39 119.4(4) . .
C34 C39 H39 120.0 . .
C38 C39 C34 119.9(4) . .
C38 C39 H39 120.0 . .
C39 C38 H38 119.3 . .
C39 C38 C37 121.3(4) . .
C37 C38 H38 119.3 . .
C38 C37 C40 120.6(4) . .
C36 C37 C38 118.0(4) . .
C36 C37 C40 121.5(5) . .
C37 C40 H40A 109.5 . .
C37 C40 H40B 109.5 . .
C37 C40 H40C 109.5 . .
H40A C40 H40B 109.5 . .
H40A C40 H40C 109.5 . .
H40B C40 H40C 109.5 . .
C26 C27 H27 119.7 . .
C28 C27 H27 119.7 . .
C28 C27 C26 120.7(4) . .
C25 C26 C21 117.7(4) . .
C27 C26 C25 124.0(4) . .
C27 C26 C21 118.2(4) . .
N3 C33 H33A 109.5 . .
N3 C33 H33B 109.5 . .
N3 C33 H33C 109.5 . .
H33A C33 H33B 109.5 . .
H33A C33 H33C 109.5 . .
H33B C33 H33C 109.5 . .
C34 C35 H35 120.1 . .
C36 C35 C34 119.9(4) . .
C36 C35 H35 120.1 . .
C37 C36 C35 121.5(4) . .
C37 C36 H36 119.2 . .
C35 C36 H36 119.2 . .
C32 N4 C31 121.5(3) . .
C32 N4 C30 121.9(3) . .
C30 N4 C31 116.1(3) . .
N4 C31 H31A 109.5 . .
N4 C31 H31B 109.5 . .
N4 C31 H31C 109.5 . .
H31A C31 H31B 109.5 . .
H31A C31 H31C 109.5 . .
H31B C31 H31C 109.5 . .
C21 C30 N4 116.4(3) . .
C29 C30 N4 122.6(3) . .
C29 C30 C21 120.9(3) . .
C22 C21 C26 120.0(3) . .
C22 C21 C30 120.7(3) . .
C30 C21 C26 119.4(3) . .
C30 C29 H29 120.4 . .
C30 C29 C28 119.3(4) . .
C28 C29 H29 120.4 . .
C27 C28 C29 121.4(4) . .
C27 C28 H28 119.3 . .
C29 C28 H28 119.3 . .
H1A O1 H1B 79.7 . .
H3A O3 H3B 109.5 . .

loop_
_geom_bond_atom_site_label_1
_geom_bond_atom_site_label_2
_geom_bond_distance
_geom_bond_site_symmetry_2
O2 H2A 0.8501 .
O2 H2B 0.8499 .
N1 C2 1.422(5) .
N1 C12 1.323(5) .
N1 C13 1.474(5) .
N2 C12 1.341(5) .
N2 C11 1.476(6) .
N2 C10 1.417(5) .
N3 C22 1.421(4) .
N3 C32 1.329(5) .
N3 C33 1.467(5) .
C5 H5 0.9300 .
C5 C6 1.391(7) .
C5 C4 1.341(7) .
C6 C1 1.437(6) .
C6 C7 1.410(7) .
C1 C2 1.401(5) .
C1 C10 1.398(6) .
C2 C3 1.358(6) .
C12 C14 1.486(5) .
C14 C15 1.376(6) .
C14 C19 1.380(5) .
C15 H15 0.9300 .
C15 C16 1.383(7) .
C16 H16 0.9300 .
C16 C17 1.381(7) .
C17 C20 1.523(6) .
C17 C18 1.362(6) .
C20 H20A 0.9600 .
C20 H20B 0.9600 .
C20 H20C 0.9600 .
C13 H13A 0.9600 .
C13 H13B 0.9600 .
C13 H13C 0.9600 .
C11 H11A 0.9600 .
C11 H11B 0.9600 .
C11 H11C 0.9600 .
C10 C9 1.371(6) .
C9 H9 0.9300 .
C9 C8 1.430(8) .
C8 H8 0.9300 .
C8 C7 1.331(8) .
C7 H7 0.9300 .
C18 H18 0.9300 .
C18 C19 1.375(6) .
C19 H19 0.9300 .
C3 H3 0.9300 .
C3 C4 1.397(6) .
C4 H4 0.9300 .
C25 H25 0.9300 .
C25 C24 1.360(6) .
C25 C26 1.418(6) .
C24 H24 0.9300 .
C24 C23 1.404(6) .
C23 H23 0.9300 .
C23 C22 1.370(5) .
C22 C21 1.409(5) .
C32 C34 1.478(5) .
C32 N4 1.334(5) .
C34 C39 1.388(5) .
C34 C35 1.384(5) .
C39 H39 0.9300 .
C39 C38 1.378(6) .
C38 H38 0.9300 .
C38 C37 1.389(7) .
C37 C40 1.512(6) .
C37 C36 1.380(6) .
C40 H40A 0.9600 .
C40 H40B 0.9600 .
C40 H40C 0.9600 .
C27 H27 0.9300 .
C27 C26 1.411(6) .
C27 C28 1.355(6) .
C26 C21 1.420(5) .
C33 H33A 0.9600 .
C33 H33B 0.9600 .
C33 H33C 0.9600 .
C35 H35 0.9300 .
C35 C36 1.381(6) .
C36 H36 0.9300 .
N4 C31 1.478(5) .
N4 C30 1.415(5) .
C31 H31A 0.9600 .
C31 H31B 0.9600 .
C31 H31C 0.9600 .
C30 C21 1.409(5) .
C30 C29 1.363(5) .
C29 H29 0.9300 .
C29 C28 1.406(6) .
C28 H28 0.9300 .
O1 H1A 1.0305 .
O1 H1B 0.8894 .
O3 H3A 0.8496 .
O3 H3B 0.8502 .

loop_
_geom_torsion_atom_site_label_1
_geom_torsion_atom_site_label_2
_geom_torsion_atom_site_label_3
_geom_torsion_atom_site_label_4
_geom_torsion
_geom_torsion_site_symmetry_1
_geom_torsion_site_symmetry_2
_geom_torsion_site_symmetry_3
_geom_torsion_site_symmetry_4
N1 C2 C3 C4 179.7(4) . . . .
N1 C12 C14 C15 79.6(5) . . . .
N1 C12 C14 C19 -98.7(5) . . . .
N2 C12 C14 C15 -103.0(5) . . . .
N2 C12 C14 C19 78.7(5) . . . .
N2 C10 C9 C8 179.3(4) . . . .
N3 C22 C21 C26 -172.7(3) . . . .
N3 C22 C21 C30 6.5(5) . . . .
N3 C32 C34 C39 -118.9(4) . . . .
N3 C32 C34 C35 59.5(5) . . . .
N3 C32 N4 C31 -164.0(3) . . . .
N3 C32 N4 C30 8.2(5) . . . .
C5 C6 C1 C2 -2.3(5) . . . .
C5 C6 C1 C10 177.6(4) . . . .
C5 C6 C7 C8 179.9(5) . . . .
C6 C5 C4 C3 0.2(8) . . . .
C6 C1 C2 N1 -177.9(3) . . . .
C6 C1 C2 C3 1.1(5) . . . .
C6 C1 C10 N2 -177.6(3) . . . .
C6 C1 C10 C9 2.8(6) . . . .
C1 C6 C7 C8 -0.5(7) . . . .
C1 C2 C3 C4 0.7(6) . . . .
C1 C10 C9 C8 -1.1(7) . . . .
C2 N1 C12 N2 3.1(5) . . . .
C2 N1 C12 C14 -179.6(3) . . . .
C2 C1 C10 N2 2.4(5) . . . .
C2 C1 C10 C9 -177.2(4) . . . .
C2 C3 C4 C5 -1.5(7) . . . .
C12 N1 C2 C1 -5.1(5) . . . .
C12 N1 C2 C3 175.9(4) . . . .
C12 N2 C10 C1 -4.6(5) . . . .
C12 N2 C10 C9 175.0(4) . . . .
C12 C14 C15 C16 -178.6(5) . . . .
C12 C14 C19 C18 177.3(4) . . . .
C14 C15 C16 C17 1.9(10) . . . .
C15 C14 C19 C18 -1.0(7) . . . .
C15 C16 C17 C20 174.6(6) . . . .
C15 C16 C17 C18 -2.1(9) . . . .
C16 C17 C18 C19 0.8(7) . . . .
C17 C18 C19 C14 0.8(7) . . . .
C20 C17 C18 C19 -175.8(5) . . . .
C13 N1 C2 C1 178.4(3) . . . .
C13 N1 C2 C3 -0.6(5) . . . .
C13 N1 C12 N2 179.4(4) . . . .
C13 N1 C12 C14 -3.2(5) . . . .
C11 N2 C12 N1 -173.1(4) . . . .
C11 N2 C12 C14 9.6(6) . . . .
C11 N2 C10 C1 170.5(4) . . . .
C11 N2 C10 C9 -9.9(6) . . . .
C10 N2 C12 N1 1.9(6) . . . .
C10 N2 C12 C14 -175.4(3) . . . .
C10 C1 C2 N1 2.2(5) . . . .
C10 C1 C2 C3 -178.8(4) . . . .
C10 C9 C8 C7 -1.4(8) . . . .
C9 C8 C7 C6 2.2(8) . . . .
C7 C6 C1 C2 178.0(4) . . . .
C7 C6 C1 C10 -2.0(6) . . . .
C19 C14 C15 C16 -0.3(8) . . . .
C4 C5 C6 C1 1.7(7) . . . .
C4 C5 C6 C7 -178.7(5) . . . .
C25 C24 C23 C22 -1.6(6) . . . .
C25 C26 C21 C22 -4.6(5) . . . .
C25 C26 C21 C30 176.3(3) . . . .
C24 C25 C26 C27 -177.7(4) . . . .
C24 C25 C26 C21 3.0(5) . . . .
C24 C23 C22 N3 175.5(3) . . . .
C24 C23 C22 C21 -0.1(5) . . . .
C23 C22 C21 C26 3.2(5) . . . .
C23 C22 C21 C30 -177.6(3) . . . .
C22 N3 C32 C34 178.8(3) . . . .
C22 N3 C32 N4 5.1(5) . . . .
C32 N3 C22 C23 171.9(3) . . . .
C32 N3 C22 C21 -12.2(5) . . . .
C32 C34 C39 C38 176.6(4) . . . .
C32 C34 C35 C36 -177.0(4) . . . .
C32 N4 C30 C21 -13.3(4) . . . .
C32 N4 C30 C29 167.6(3) . . . .
C34 C32 N4 C31 22.2(5) . . . .
C34 C32 N4 C30 -165.6(3) . . . .
C34 C39 C38 C37 0.3(7) . . . .
C34 C35 C36 C37 0.7(7) . . . .
C39 C34 C35 C36 1.3(6) . . . .
C39 C38 C37 C40 -179.5(5) . . . .
C39 C38 C37 C36 1.6(7) . . . .
C38 C37 C36 C35 -2.2(7) . . . .
C40 C37 C36 C35 179.0(5) . . . .
C27 C26 C21 C22 176.1(3) . . . .
C27 C26 C21 C30 -3.1(5) . . . .
C26 C25 C24 C23 0.1(6) . . . .
C26 C27 C28 C29 2.5(6) . . . .
C33 N3 C22 C23 -10.8(5) . . . .
C33 N3 C22 C21 165.1(3) . . . .
C33 N3 C32 C34 1.7(5) . . . .
C33 N3 C32 N4 -172.1(4) . . . .
C35 C34 C39 C38 -1.8(7) . . . .
N4 C32 C34 C39 55.0(5) . . . .
N4 C32 C34 C35 -126.6(4) . . . .
N4 C30 C21 C22 5.5(5) . . . .
N4 C30 C21 C26 -175.3(3) . . . .
N4 C30 C29 C28 177.8(3) . . . .
C31 N4 C30 C21 159.3(3) . . . .
C31 N4 C30 C29 -19.8(5) . . . .
C30 C29 C28 C27 -2.0(6) . . . .
C21 C30 C29 C28 -1.2(5) . . . .
C29 C30 C21 C22 -175.5(3) . . . .
C29 C30 C21 C26 3.7(5) . . . .
C28 C27 C26 C25 -179.2(4) . . . .
C28 C27 C26 C21 0.0(5) . . . .
